data_4323085
loop_
_publ_author_name
'Yang Cao'
'Jeffrey L. Petersen'
'Alan M. Stolzenberg'

_publ_section_title
;
 Metalloradical Chemistry of Cobalt(II) Porphyrins. The Syntheses,
 Structure, and Reactivity of Triphenyltin(II)- and
 Trihalomethylcobalt(III) Octaethylporphyrin
;
_journal_name_full 'Inorganic Chemistry'
_journal_page_first 5173
_journal_page_last 5179
_journal_paper_doi 10.1021/ic980538u
_journal_volume 37
_journal_year 1998
_chemical_formula_sum 'C54 H59 Co N4 Sn'
_chemical_formula_weight 941.67
_chemical_name_systematic
; 
 ? 
;
_space_group_IT_number 2
_symmetry_cell_setting triclinic
_symmetry_space_group_name_Hall '-P 1'
_symmetry_space_group_name_H-M 'P -1'
_atom_sites_solution_hydrogens geom
_atom_sites_solution_primary direct
_atom_sites_solution_secondary difmap
_audit_creation_method SHELXL
_cell_angle_alpha 109.56(4)
_cell_angle_beta 91.44(5)
_cell_angle_gamma 113.27(1)
_cell_formula_units_Z 2
_cell_length_a 12.124(5)
_cell_length_b 14.700(5)
_cell_length_c 15.221(7)
_cell_measurement_reflns_used 24
_cell_measurement_temperature 295(2)
_cell_measurement_theta_max 12.5
_cell_measurement_theta_min 10
_cell_volume 2309.1(18)
_computing_cell_refinement 'XSCANS 2.0 '
_computing_data_collection 'XSCANS 2.0 '
_computing_data_reduction 'XSCANS 2.0'
_computing_molecular_graphics 'SHELXTL (XP program)'
_computing_structure_refinement 'SHELXL-93 (Sheldrick, 1993)'
_computing_structure_solution 'SHELXS-86 (Sheldrick, 1990)'
_diffrn_ambient_temperature 295(2)
_diffrn_measurement_device 'Siemens P4'
_diffrn_measurement_method 'omega scans'
_diffrn_radiation_monochromator graphite
_diffrn_radiation_source 'fine-focus sealed tube'
_diffrn_radiation_type MoK\a
_diffrn_radiation_wavelength 0.71073
_diffrn_reflns_av_R_equivalents 0.0480
_diffrn_reflns_av_sigmaI/netI 0.0973
_diffrn_reflns_limit_h_max 13
_diffrn_reflns_limit_h_min 0
_diffrn_reflns_limit_k_max 13
_diffrn_reflns_limit_k_min -14
_diffrn_reflns_limit_l_max 16
_diffrn_reflns_limit_l_min -16
_diffrn_reflns_number 6113
_diffrn_reflns_theta_max 22.53
_diffrn_reflns_theta_min 2.14
_diffrn_standards_decay_% 0
_diffrn_standards_interval_count 100
_diffrn_standards_number 3
_exptl_absorpt_coefficient_mu 0.940
_exptl_crystal_colour purple
_exptl_crystal_density_diffrn 1.354
_exptl_crystal_F_000 976
_exptl_crystal_size_max 0.26
_exptl_crystal_size_mid 0.22
_exptl_crystal_size_min 0.09
_refine_diff_density_max 0.447
_refine_diff_density_min -0.348
_refine_diff_density_rms 0.076
_refine_ls_extinction_method none
_refine_ls_goodness_of_fit_all 0.998
_refine_ls_goodness_of_fit_obs 1.069
_refine_ls_hydrogen_treatment constr
_refine_ls_matrix_type full
_refine_ls_number_parameters 549
_refine_ls_number_reflns 5185
_refine_ls_number_restraints 0
_refine_ls_restrained_S_all 1.031
_refine_ls_restrained_S_obs 1.069
_refine_ls_R_factor_all 0.0982
_refine_ls_R_factor_obs 0.0476
_refine_ls_shift/esd_max -0.002
_refine_ls_shift/esd_mean 0.000
_refine_ls_structure_factor_coef Fsqd
_refine_ls_weighting_details 'w=1/[\s^2^(Fo^2^)+(0.0310P)^2^+0.0000P] where P=(Fo^2^+2Fc^2^)/3'
_refine_ls_weighting_scheme calc
_refine_ls_wR_factor_all 0.0983
_refine_ls_wR_factor_obs 0.0809
_reflns_number_observed 3835
_reflns_number_total 5789
_reflns_observed_criterion >2sigma(I)
_cod_data_source_file ic980538u.cif
_cod_data_source_block cooepsn2
_cod_depositor_comments
;
The following automatic conversions were performed:

'_refine_ls_weighting_scheme' value 'calc
w=1/[\s^2^(Fo^2^)+(0.0310P)^2^+0.0000P] where P=(Fo^2^+2Fc^2^)/3' was
changed to 'calc'. New tag '_refine_ls_weighting_details' was
created. The value of the new tag was set to
'w=1/[\s^2^(Fo^2^)+(0.0310P)^2^+0.0000P] where P=(Fo^2^+2Fc^2^)/3'.

Automatic conversion script
Id: cif_fix_values 3143 2015-03-26 13:38:13Z robertas 
;
_cod_original_cell_volume 2308.4(1.8)
_cod_database_code 4323085

loop_
_symmetry_equiv_pos_as_xyz
'x, y, z'
'-x, -y, -z'

loop_
_atom_site_aniso_label
_atom_site_aniso_U_11
_atom_site_aniso_U_22
_atom_site_aniso_U_33
_atom_site_aniso_U_23
_atom_site_aniso_U_13
_atom_site_aniso_U_12
Sn 0.0402(3) 0.0360(3) 0.0348(3) 0.0103(2) 0.0049(2) 0.0168(2)
Co 0.0312(6) 0.0339(6) 0.0347(6) 0.0120(4) 0.0044(4) 0.0158(5)
N1 0.036(3) 0.034(3) 0.042(3) 0.018(3) 0.003(3) 0.015(3)
N2 0.034(3) 0.037(3) 0.039(3) 0.008(3) 0.002(3) 0.019(3)
N3 0.032(3) 0.035(3) 0.030(3) 0.013(3) 0.010(3) 0.013(3)
N4 0.031(3) 0.028(3) 0.040(3) 0.015(3) 0.004(3) 0.011(3)
C1 0.045(5) 0.046(4) 0.051(5) 0.024(4) 0.012(4) 0.026(4)
C2 0.051(5) 0.056(5) 0.059(5) 0.030(4) -0.002(4) 0.026(4)
C3 0.048(5) 0.060(5) 0.058(5) 0.030(4) -0.005(4) 0.027(4)
C4 0.037(5) 0.041(4) 0.049(5) 0.018(4) -0.001(4) 0.019(4)
C5 0.031(4) 0.041(4) 0.065(5) 0.016(4) 0.001(4) 0.020(4)
C6 0.042(5) 0.040(5) 0.045(4) 0.015(4) 0.006(4) 0.017(4)
C7 0.045(5) 0.051(5) 0.054(5) 0.018(4) 0.010(4) 0.023(4)
C8 0.030(4) 0.046(5) 0.051(5) 0.008(4) 0.007(4) 0.015(4)
C9 0.044(5) 0.044(4) 0.033(4) 0.009(4) 0.011(4) 0.018(4)
C10 0.040(5) 0.042(4) 0.049(4) 0.025(4) 0.018(4) 0.015(4)
C11 0.038(4) 0.042(4) 0.036(4) 0.020(3) 0.012(3) 0.018(4)
C12 0.041(5) 0.041(4) 0.041(4) 0.014(4) 0.010(4) 0.013(4)
C13 0.051(5) 0.052(5) 0.033(4) 0.018(4) 0.002(4) 0.030(4)
C14 0.033(4) 0.039(4) 0.029(4) 0.009(3) 0.001(3) 0.016(4)
C15 0.022(4) 0.041(4) 0.050(4) 0.018(4) -0.005(3) 0.013(3)
C16 0.028(4) 0.033(4) 0.039(4) 0.012(3) -0.001(3) 0.013(3)
C17 0.032(4) 0.032(4) 0.044(4) 0.010(3) 0.001(3) 0.013(3)
C18 0.037(4) 0.038(4) 0.048(4) 0.017(4) 0.009(3) 0.017(4)
C19 0.041(4) 0.032(4) 0.035(4) 0.015(3) 0.009(3) 0.017(3)
C20 0.044(5) 0.053(5) 0.048(5) 0.026(4) 0.009(4) 0.023(4)
C21 0.063(6) 0.066(6) 0.086(6) 0.046(5) 0.010(5) 0.028(5)
C22 0.130(9) 0.142(10) 0.098(8) 0.091(7) 0.059(7) 0.088(8)
C23 0.070(6) 0.096(7) 0.085(6) 0.059(6) 0.014(5) 0.046(6)
C24 0.084(8) 0.164(11) 0.124(9) 0.049(8) 0.000(6) 0.079(8)
C25 0.037(5) 0.072(6) 0.080(6) 0.031(5) -0.006(4) 0.015(5)
C26 0.065(7) 0.098(8) 0.134(9) 0.026(7) -0.027(6) 0.015(6)
C27 0.042(5) 0.057(5) 0.079(6) 0.029(5) 0.015(4) 0.010(4)
C28 0.074(6) 0.068(6) 0.109(8) 0.038(6) 0.028(6) 0.020(5)
C29 0.058(5) 0.061(5) 0.051(5) 0.031(4) 0.011(4) 0.025(4)
C30 0.090(7) 0.079(7) 0.106(7) 0.062(6) 0.042(6) 0.045(6)
C31 0.052(5) 0.067(5) 0.053(5) 0.039(4) 0.001(4) 0.022(4)
C32 0.063(6) 0.083(6) 0.121(8) 0.038(6) 0.000(5) 0.044(5)
C33 0.035(4) 0.054(5) 0.061(5) 0.025(4) -0.001(4) 0.017(4)
C34 0.053(5) 0.087(6) 0.075(6) 0.031(5) 0.005(5) 0.037(5)
C35 0.053(5) 0.073(6) 0.073(6) 0.040(5) 0.012(4) 0.026(5)
C36 0.134(9) 0.131(9) 0.161(11) 0.099(8) 0.097(8) 0.089(8)
C37 0.049(5) 0.044(4) 0.040(4) 0.011(4) 0.009(4) 0.027(4)
C38 0.048(5) 0.058(5) 0.059(5) -0.001(4) 0.005(4) 0.024(5)
C39 0.046(5) 0.081(7) 0.093(7) 0.010(6) 0.018(5) 0.026(5)
C40 0.074(7) 0.087(7) 0.069(6) 0.036(6) 0.040(5) 0.054(6)
C41 0.079(7) 0.073(6) 0.053(5) 0.008(5) 0.017(5) 0.040(6)
C42 0.065(6) 0.046(5) 0.060(5) 0.015(4) 0.025(5) 0.016(4)
C43 0.044(5) 0.042(4) 0.030(4) 0.007(3) 0.003(3) 0.015(4)
C44 0.078(7) 0.067(6) 0.078(6) 0.039(5) 0.002(5) 0.027(5)
C45 0.105(9) 0.107(8) 0.099(8) 0.059(7) 0.024(7) 0.073(7)
C46 0.137(10) 0.074(7) 0.071(6) 0.041(6) 0.035(7) 0.060(8)
C47 0.095(8) 0.053(6) 0.102(8) 0.040(5) 0.012(6) 0.013(6)
C48 0.063(6) 0.050(5) 0.087(6) 0.038(5) 0.004(5) 0.017(5)
C49 0.047(5) 0.047(5) 0.038(4) 0.010(4) 0.001(4) 0.020(4)
C50 0.064(6) 0.047(5) 0.045(5) 0.014(4) 0.005(4) 0.020(5)
C51 0.058(6) 0.061(6) 0.064(6) 0.012(5) -0.019(5) 0.011(5)
C52 0.085(8) 0.088(7) 0.061(6) 0.030(5) -0.013(5) 0.035(6)
C53 0.081(7) 0.121(8) 0.077(7) 0.062(6) 0.009(6) 0.043(7)
C54 0.064(6) 0.082(6) 0.051(5) 0.037(5) 0.013(4) 0.029(5)

loop_
_atom_site_label
_atom_site_type_symbol
_atom_site_fract_x
_atom_site_fract_y
_atom_site_fract_z
_atom_site_U_iso_or_equiv
_atom_site_thermal_displace_type
_atom_site_occupancy
_atom_site_calc_flag
_atom_site_refinement_flags
_atom_site_disorder_group
Sn Sn 0.39580(5) 0.73363(4) 0.20012(3) 0.0377(2) Uani 1 d . .
Co Co 0.40131(7) 0.88872(6) 0.33864(6) 0.0329(2) Uani 1 d . .
N1 N 0.3547(5) 0.9465(4) 0.2525(3) 0.0366(13) Uani 1 d . .
N2 N 0.2273(5) 0.8040(4) 0.3366(4) 0.0370(14) Uani 1 d . .
N3 N 0.4471(4) 0.8391(4) 0.4324(3) 0.0324(13) Uani 1 d . .
N4 N 0.5736(4) 0.9830(4) 0.3498(3) 0.0330(13) Uani 1 d . .
C1 C 0.4304(6) 1.0125(5) 0.2116(5) 0.043(2) Uani 1 d . .
C2 C 0.3628(7) 1.0283(6) 0.1425(5) 0.052(2) Uani 1 d . .
C3 C 0.2437(7) 0.9731(6) 0.1444(5) 0.052(2) Uani 1 d . .
C4 C 0.2372(6) 0.9220(5) 0.2106(5) 0.041(2) Uani 1 d . .
C5 C 0.1329(6) 0.8571(5) 0.2322(5) 0.045(2) Uani 1 d . .
H5A H 0.0595(6) 0.8515(5) 0.2055(5) 0.054 Uiso 1 calc R .
C6 C 0.1250(6) 0.8003(5) 0.2880(5) 0.043(2) Uani 1 d . .
C7 C 0.0149(6) 0.7274(6) 0.3039(5) 0.049(2) Uani 1 d . .
C8 C 0.0455(6) 0.6850(6) 0.3616(5) 0.046(2) Uani 1 d . .
C9 C 0.1788(6) 0.7338(5) 0.3826(4) 0.042(2) Uani 1 d . .
C10 C 0.2474(6) 0.7161(5) 0.4423(5) 0.042(2) Uani 1 d . .
H10A H 0.2057(6) 0.6668(5) 0.4691(5) 0.051 Uiso 1 calc R .
C11 C 0.3715(6) 0.7647(5) 0.4658(4) 0.037(2) Uani 1 d . .
C12 C 0.4400(6) 0.7476(5) 0.5325(5) 0.043(2) Uani 1 d . .
C13 C 0.5595(6) 0.8115(5) 0.5396(4) 0.042(2) Uani 1 d . .
C14 C 0.5634(6) 0.8671(5) 0.4771(4) 0.034(2) Uani 1 d . .
C15 C 0.6679(6) 0.9410(5) 0.4648(4) 0.038(2) Uani 1 d . .
H15A H 0.7411(6) 0.9560(5) 0.4999(4) 0.045 Uiso 1 calc R .
C16 C 0.6746(5) 0.9950(5) 0.4055(4) 0.034(2) Uani 1 d . .
C17 C 0.7858(6) 1.0700(5) 0.3916(4) 0.038(2) Uani 1 d . .
C18 C 0.7538(6) 1.1055(5) 0.3285(5) 0.041(2) Uani 1 d . .
C19 C 0.6232(6) 1.0504(5) 0.3015(4) 0.035(2) Uani 1 d . .
C20 C 0.5559(6) 1.0605(5) 0.2344(5) 0.045(2) Uani 1 d . .
H20A H 0.5984(6) 1.1029(5) 0.2018(5) 0.054 Uiso 1 calc R .
C21 C 0.4162(7) 1.0930(6) 0.0825(6) 0.067(2) Uani 1 d . .
H21A H 0.4858(7) 1.0812(6) 0.0609(6) 0.080 Uiso 1 calc R .
H21B H 0.3556(7) 1.0693(6) 0.0271(6) 0.080 Uiso 1 calc R .
C22 C 0.4558(8) 1.2099(8) 0.1372(6) 0.099(3) Uani 1 d . .
H22A H 0.4826(46) 1.2482(9) 0.0959(11) 0.119 Uiso 1 calc R .
H22B H 0.5218(33) 1.2352(12) 0.1882(23) 0.119 Uiso 1 calc R .
H22C H 0.3885(15) 1.2211(9) 0.1624(32) 0.119 Uiso 1 calc R .
C23 C 0.1321(7) 0.9618(7) 0.0846(6) 0.073(2) Uani 1 d . .
H23A H 0.1477(7) 0.9569(7) 0.0214(6) 0.087 Uiso 1 calc R .
H23B H 0.0620(7) 0.8969(7) 0.0791(6) 0.087 Uiso 1 calc R .
C24 C 0.1057(8) 1.0555(9) 0.1299(7) 0.117(4) Uani 1 d . .
H24A H 0.0297(28) 1.0438(22) 0.0970(27) 0.140 Uiso 1 calc R .
H24B H 0.1701(28) 1.1182(12) 0.1269(38) 0.140 Uiso 1 calc R .
H24C H 0.1002(54) 1.0653(30) 0.1949(14) 0.140 Uiso 1 calc R .
C25 C -0.1128(6) 0.7051(6) 0.2650(6) 0.066(2) Uani 1 d . .
H25A H -0.1593(6) 0.7080(6) 0.3160(6) 0.079 Uiso 1 calc R .
H25B H -0.1084(6) 0.7611(6) 0.2432(6) 0.079 Uiso 1 calc R .
C26 C -0.1797(8) 0.5995(7) 0.1852(7) 0.112(4) Uani 1 d . .
H26A H -0.2614(18) 0.5891(21) 0.1669(28) 0.134 Uiso 1 calc R .
H26B H -0.1822(46) 0.5435(8) 0.2053(14) 0.134 Uiso 1 calc R .
H26C H -0.1383(30) 0.5981(18) 0.1321(16) 0.134 Uiso 1 calc R .
C27 C -0.0338(7) 0.6078(6) 0.4033(6) 0.062(2) Uani 1 d . .
H27A H 0.0008(7) 0.6330(6) 0.4698(6) 0.074 Uiso 1 calc R .
H27B H -0.1142(7) 0.6069(6) 0.3998(6) 0.074 Uiso 1 calc R .
C28 C -0.0469(7) 0.4961(6) 0.3547(6) 0.086(3) Uani 1 d . .
H28A H -0.0940(38) 0.4521(11) 0.3870(21) 0.103 Uiso 1 calc R .
H28B H 0.0325(8) 0.4964(8) 0.3557(31) 0.103 Uiso 1 calc R .
H28C H -0.0876(40) 0.4682(15) 0.2902(11) 0.103 Uiso 1 calc R .
C29 C 0.3870(6) 0.6737(5) 0.5840(5) 0.054(2) Uani 1 d . .
H29A H 0.4454(6) 0.6969(5) 0.6406(5) 0.065 Uiso 1 calc R .
H29B H 0.3142(6) 0.6799(5) 0.6042(5) 0.065 Uiso 1 calc R .
C30 C 0.3545(7) 0.5592(6) 0.5278(6) 0.080(3) Uani 1 d . .
H30A H 0.3202(39) 0.5175(8) 0.5654(13) 0.096 Uiso 1 calc R .
H30B H 0.4266(10) 0.5513(8) 0.5098(28) 0.096 Uiso 1 calc R .
H30C H 0.2959(32) 0.5348(11) 0.4719(17) 0.096 Uiso 1 calc R .
C31 C 0.6702(6) 0.8216(6) 0.5965(5) 0.054(2) Uani 1 d . .
H31A H 0.6476(6) 0.8051(6) 0.6518(5) 0.065 Uiso 1 calc R .
H31B H 0.7317(6) 0.8950(6) 0.6184(5) 0.065 Uiso 1 calc R .
C32 C 0.7242(7) 0.7480(7) 0.5398(6) 0.085(3) Uani 1 d . .
H32A H 0.7930(28) 0.7560(29) 0.5793(11) 0.102 Uiso 1 calc R .
H32B H 0.7503(40) 0.7663(26) 0.4865(20) 0.102 Uiso 1 calc R .
H32C H 0.6636(15) 0.6753(7) 0.5177(29) 0.102 Uiso 1 calc R .
C33 C 0.9110(6) 1.0944(5) 0.4367(5) 0.050(2) Uani 1 d . .
H33A H 0.9103(6) 1.1003(5) 0.5021(5) 0.060 Uiso 1 calc R .
H33B H 0.9684(6) 1.1629(5) 0.4370(5) 0.060 Uiso 1 calc R .
C34 C 0.9551(7) 1.0101(6) 0.3862(5) 0.069(2) Uani 1 d . .
H34A H 1.0361(16) 1.0310(18) 0.4169(19) 0.083 Uiso 1 calc R .
H34B H 0.9556(38) 1.0034(25) 0.3213(10) 0.083 Uiso 1 calc R .
H34C H 0.9012(23) 0.9428(10) 0.3885(27) 0.083 Uiso 1 calc R .
C35 C 0.8363(7) 1.1880(6) 0.2914(5) 0.063(2) Uani 1 d . .
H35A H 0.7933(7) 1.2270(6) 0.2790(5) 0.075 Uiso 1 calc R .
H35B H 0.9081(7) 1.2387(6) 0.3397(5) 0.075 Uiso 1 calc R .
C36 C 0.8750(9) 1.1387(8) 0.2038(7) 0.117(4) Uani 1 d . .
H36A H 0.9311(43) 1.1936(8) 0.1854(25) 0.141 Uiso 1 calc R .
H36B H 0.8048(11) 1.0932(38) 0.1542(14) 0.141 Uiso 1 calc R .
H36C H 0.9141(50) 1.0971(40) 0.2149(14) 0.141 Uiso 1 calc R .
C37 C 0.5543(6) 0.7448(5) 0.1334(4) 0.043(2) Uani 1 d . .
C38 C 0.6697(7) 0.8278(6) 0.1628(5) 0.061(2) Uani 1 d . .
H38A H 0.6855(7) 0.8872(6) 0.2174(5) 0.073 Uiso 1 calc R .
C39 C 0.7624(7) 0.8243(7) 0.1128(6) 0.080(3) Uani 1 d . .
H39A H 0.8393(7) 0.8816(7) 0.1336(6) 0.096 Uiso 1 calc R .
C40 C 0.7417(8) 0.7367(7) 0.0327(6) 0.067(2) Uani 1 d . .
H40A H 0.8042(8) 0.7344(7) -0.0009(6) 0.081 Uiso 1 calc R .
C41 C 0.6282(8) 0.6529(7) 0.0027(6) 0.070(2) Uani 1 d . .
H41A H 0.6136(8) 0.5933(7) -0.0515(6) 0.084 Uiso 1 calc R .
C42 C 0.5361(7) 0.6563(6) 0.0522(5) 0.061(2) Uani 1 d . .
H42A H 0.4597(7) 0.5984(6) 0.0312(5) 0.073 Uiso 1 calc R .
C43 C 0.3581(6) 0.5939(5) 0.2328(4) 0.042(2) Uani 1 d . .
C44 C 0.4554(8) 0.5795(6) 0.2636(6) 0.073(2) Uani 1 d . .
H44A H 0.5344(8) 0.6317(6) 0.2730(6) 0.088 Uiso 1 calc R .
C45 C 0.4372(10) 0.4876(9) 0.2812(6) 0.088(3) Uani 1 d . .
H45A H 0.5040(10) 0.4792(9) 0.3020(6) 0.106 Uiso 1 calc R .
C46 C 0.3226(11) 0.4107(8) 0.2679(6) 0.085(3) Uani 1 d . .
H46A H 0.3113(11) 0.3493(8) 0.2789(6) 0.102 Uiso 1 calc R .
C47 C 0.2254(9) 0.4228(7) 0.2390(7) 0.087(3) Uani 1 d . .
H47A H 0.1467(9) 0.3707(7) 0.2307(7) 0.104 Uiso 1 calc R .
C48 C 0.2442(7) 0.5142(6) 0.2218(5) 0.066(2) Uani 1 d . .
H48A H 0.1764(7) 0.5218(6) 0.2018(5) 0.079 Uiso 1 calc R .
C49 C 0.2621(6) 0.6990(5) 0.0829(5) 0.046(2) Uani 1 d . .
C50 C 0.1374(7) 0.6446(5) 0.0739(5) 0.054(2) Uani 1 d . .
H50A H 0.1064(7) 0.6161(5) 0.1188(5) 0.065 Uiso 1 calc R .
C51 C 0.0575(7) 0.6316(6) -0.0007(6) 0.070(2) Uani 1 d . .
H51A H -0.0263(7) 0.5958(6) -0.0050(6) 0.084 Uiso 1 calc R .
C52 C 0.1020(9) 0.6715(7) -0.0679(6) 0.079(3) Uani 1 d . .
H52A H 0.0485(9) 0.6607(7) -0.1192(6) 0.095 Uiso 1 calc R .
C53 C 0.2265(9) 0.7281(8) -0.0600(6) 0.086(3) Uani 1 d . .
H53A H 0.2571(9) 0.7577(8) -0.1044(6) 0.103 Uiso 1 calc R .
C54 C 0.3044(7) 0.7397(6) 0.0144(5) 0.063(2) Uani 1 d . .
H54A H 0.3881(7) 0.7761(6) 0.0188(5) 0.075 Uiso 1 calc R .

loop_
_atom_type_symbol
_atom_type_description
_atom_type_scat_dispersion_real
_atom_type_scat_dispersion_imag
_atom_type_scat_source
C C 0.0033 0.0016 'International Tables Vol C Tables 4.2.6.8 and 6.1.1.4'
H H 0.0000 0.0000 'International Tables Vol C Tables 4.2.6.8 and 6.1.1.4'
N N 0.0061 0.0033 'International Tables Vol C Tables 4.2.6.8 and 6.1.1.4'
Co Co 0.3494 0.9721 'International Tables Vol C Tables 4.2.6.8 and 6.1.1.4'
Sn Sn -0.6537 1.4246 'International Tables Vol C Tables 4.2.6.8 and 6.1.1.4'

loop_
_geom_angle_atom_site_label_1
_geom_angle_atom_site_label_2
_geom_angle_atom_site_label_3
_geom_angle
_geom_angle_site_symmetry_1
_geom_angle_site_symmetry_3
_geom_angle_publ_flag
C43 Sn C49 110.8(3) . . ?
C43 Sn C37 101.0(2) . . ?
C49 Sn C37 101.4(3) . . ?
C43 Sn Co 113.0(2) . . ?
C49 Sn Co 108.8(2) . . ?
C37 Sn Co 121.1(2) . . ?
N1 Co N4 89.8(2) . . ?
N1 Co N3 175.9(2) . . ?
N4 Co N3 90.1(2) . . ?
N1 Co N2 90.1(2) . . ?
N4 Co N2 175.1(2) . . ?
N3 Co N2 89.7(2) . . ?
N1 Co Sn 90.62(15) . . ?
N4 Co Sn 96.06(15) . . ?
N3 Co Sn 93.43(14) . . ?
N2 Co Sn 88.85(15) . . ?
C1 N1 C4 103.7(5) . . ?
C1 N1 Co 127.8(4) . . ?
C4 N1 Co 128.2(4) . . ?
C9 N2 C6 104.4(5) . . ?
C9 N2 Co 127.6(4) . . ?
C6 N2 Co 128.0(5) . . ?
C11 N3 C14 104.0(5) . . ?
C11 N3 Co 127.9(4) . . ?
C14 N3 Co 128.0(4) . . ?
C19 N4 C16 103.8(5) . . ?
C19 N4 Co 128.1(4) . . ?
C16 N4 Co 128.1(4) . . ?
C20 C1 N1 124.5(6) . . ?
C20 C1 C2 123.1(6) . . ?
N1 C1 C2 112.4(6) . . ?
C3 C2 C1 104.9(6) . . ?
C3 C2 C21 128.6(6) . . ?
C1 C2 C21 126.5(7) . . ?
C2 C3 C4 108.6(6) . . ?
C2 C3 C23 127.2(7) . . ?
C4 C3 C23 124.2(7) . . ?
C5 C4 N1 122.8(6) . . ?
C5 C4 C3 126.8(6) . . ?
N1 C4 C3 110.3(6) . . ?
C6 C5 C4 127.4(6) . . ?
C5 C6 N2 123.2(6) . . ?
C5 C6 C7 126.3(7) . . ?
N2 C6 C7 110.5(6) . . ?
C8 C7 C6 108.3(6) . . ?
C8 C7 C25 126.3(7) . . ?
C6 C7 C25 125.4(7) . . ?
C7 C8 C9 106.0(6) . . ?
C7 C8 C27 130.4(7) . . ?
C9 C8 C27 123.6(7) . . ?
C10 C9 N2 124.2(6) . . ?
C10 C9 C8 124.9(7) . . ?
N2 C9 C8 110.9(6) . . ?
C11 C10 C9 125.4(6) . . ?
C10 C11 N3 124.9(6) . . ?
C10 C11 C12 123.7(6) . . ?
N3 C11 C12 111.4(6) . . ?
C13 C12 C11 106.7(6) . . ?
C13 C12 C29 127.6(6) . . ?
C11 C12 C29 125.7(6) . . ?
C12 C13 C14 106.5(6) . . ?
C12 C13 C31 128.8(6) . . ?
C14 C13 C31 124.7(6) . . ?
C15 C14 N3 123.8(6) . . ?
C15 C14 C13 124.7(6) . . ?
N3 C14 C13 111.4(6) . . ?
C16 C15 C14 126.1(6) . . ?
C15 C16 N4 123.8(6) . . ?
C15 C16 C17 125.2(6) . . ?
N4 C16 C17 111.0(5) . . ?
C18 C17 C16 107.0(6) . . ?
C18 C17 C33 129.2(6) . . ?
C16 C17 C33 123.7(6) . . ?
C17 C18 C19 106.7(6) . . ?
C17 C18 C35 128.3(6) . . ?
C19 C18 C35 125.0(6) . . ?
C20 C19 N4 124.1(6) . . ?
C20 C19 C18 124.5(6) . . ?
N4 C19 C18 111.4(5) . . ?
C19 C20 C1 124.9(6) . . ?
C22 C21 C2 111.3(7) . . ?
C24 C23 C3 109.7(7) . . ?
C26 C25 C7 114.3(7) . . ?
C28 C27 C8 113.6(6) . . ?
C30 C29 C12 114.9(6) . . ?
C13 C31 C32 112.5(6) . . ?
C17 C33 C34 113.3(6) . . ?
C36 C35 C18 112.2(7) . . ?
C38 C37 C42 117.1(6) . . ?
C38 C37 Sn 127.5(5) . . ?
C42 C37 Sn 115.3(5) . . ?
C37 C38 C39 121.3(7) . . ?
C40 C39 C38 120.3(8) . . ?
C41 C40 C39 119.4(8) . . ?
C40 C41 C42 120.3(8) . . ?
C41 C42 C37 121.5(7) . . ?
C48 C43 C44 116.2(7) . . ?
C48 C43 Sn 125.6(5) . . ?
C44 C43 Sn 118.1(5) . . ?
C43 C44 C45 120.9(8) . . ?
C46 C45 C44 120.4(9) . . ?
C47 C46 C45 120.3(9) . . ?
C46 C47 C48 119.0(9) . . ?
C43 C48 C47 123.3(8) . . ?
C50 C49 C54 117.5(7) . . ?
C50 C49 Sn 125.0(5) . . ?
C54 C49 Sn 117.3(5) . . ?
C49 C50 C51 121.3(7) . . ?
C52 C51 C50 119.9(8) . . ?
C51 C52 C53 120.2(8) . . ?
C54 C53 C52 119.0(8) . . ?
C53 C54 C49 122.1(8) . . ?

loop_
_geom_bond_atom_site_label_1
_geom_bond_atom_site_label_2
_geom_bond_distance
_geom_bond_site_symmetry_2
_geom_bond_publ_flag
Sn C43 2.151(7) . ?
Sn C49 2.160(7) . ?
Sn C37 2.171(7) . ?
Sn Co 2.510(2) . ?
Co N1 1.962(5) . ?
Co N4 1.962(5) . ?
Co N3 1.963(5) . ?
Co N2 1.975(5) . ?
N1 C1 1.378(8) . ?
N1 C4 1.401(8) . ?
N2 C9 1.388(8) . ?
N2 C6 1.401(8) . ?
N3 C11 1.377(7) . ?
N3 C14 1.387(7) . ?
N4 C19 1.387(7) . ?
N4 C16 1.388(7) . ?
C1 C20 1.377(8) . ?
C1 C2 1.451(9) . ?
C2 C3 1.355(9) . ?
C2 C21 1.510(9) . ?
C3 C4 1.431(9) . ?
C3 C23 1.532(9) . ?
C4 C5 1.377(9) . ?
C5 C6 1.358(9) . ?
C6 C7 1.431(9) . ?
C7 C8 1.354(9) . ?
C7 C25 1.509(9) . ?
C8 C9 1.460(9) . ?
C8 C27 1.506(9) . ?
C9 C10 1.369(9) . ?
C10 C11 1.362(8) . ?
C11 C12 1.442(8) . ?
C12 C13 1.357(8) . ?
C12 C29 1.500(9) . ?
C13 C14 1.438(8) . ?
C13 C31 1.507(8) . ?
C14 C15 1.372(8) . ?
C15 C16 1.372(8) . ?
C16 C17 1.440(8) . ?
C17 C18 1.350(8) . ?
C17 C33 1.503(8) . ?
C18 C19 1.436(8) . ?
C18 C35 1.523(9) . ?
C19 C20 1.374(8) . ?
C21 C22 1.499(10) . ?
C23 C24 1.482(11) . ?
C25 C26 1.496(10) . ?
C27 C28 1.498(9) . ?
C29 C30 1.488(9) . ?
C31 C32 1.519(9) . ?
C33 C34 1.522(9) . ?
C35 C36 1.474(10) . ?
C37 C38 1.378(9) . ?
C37 C42 1.397(9) . ?
C38 C39 1.380(10) . ?
C39 C40 1.374(10) . ?
C40 C41 1.368(10) . ?
C41 C42 1.371(10) . ?
C43 C48 1.373(9) . ?
C43 C44 1.376(9) . ?
C44 C45 1.398(11) . ?
C45 C46 1.358(11) . ?
C46 C47 1.344(12) . ?
C47 C48 1.386(10) . ?
C49 C50 1.381(9) . ?
C49 C54 1.382(9) . ?
C50 C51 1.385(9) . ?
C51 C52 1.364(10) . ?
C52 C53 1.385(11) . ?
C53 C54 1.376(10) . ?
